data_7241011
loop_
_publ_author_name
'Liang, Chunshuang'

_publ_section_title
;
 Organic polymorphs based on an AEE-active tetraphenylethene
 salicylaldehyde Schiff-base derivative: the effect of molecular
 conformation on luminescence properties
;
_journal_issue 48
_journal_name_full 'RSC Advances'
_journal_page_first 29043
_journal_page_last 29050
_journal_paper_doi 10.1039/D0RA00118J
_journal_volume 10
_journal_year 2020
_chemical_formula_moiety 'C37 H27 N O'
_chemical_formula_sum 'C37 H27 N O'
_chemical_formula_weight 501.59
_space_group_crystal_system triclinic
_space_group_IT_number 2
_space_group_name_Hall '-P 1'
_space_group_name_H-M_alt 'P -1'
_atom_sites_solution_hydrogens geom
_audit_creation_method SHELXL-2014/7
_audit_update_record
;
2019-09-19 deposited with the CCDC.	2020-07-22 downloaded from the CCDC.
;
_cell_angle_alpha 74.506(3)
_cell_angle_beta 87.202(3)
_cell_angle_gamma 72.731(3)
_cell_formula_units_Z 2
_cell_length_a 7.1407(6)
_cell_length_b 10.6510(8)
_cell_length_c 19.6362(17)
_cell_measurement_reflns_used 2205
_cell_measurement_temperature 299(2)
_cell_measurement_theta_max 22.03
_cell_measurement_theta_min 2.57
_cell_volume 1373.5(2)
_computing_cell_refinement 'Bruker D8 Venture'
_computing_data_collection 'Bruker D8 Venture'
_computing_data_reduction 'Bruker D8 Venture'
_computing_molecular_graphics 'Bruker SHELXTL'
_computing_publication_material 'Bruker SHELXTL'
_computing_structure_refinement 'SHELXL-2014/7 (Sheldrick, 2015)'
_computing_structure_solution 'SHELXT-2014/7 (Sheldrick, 2015)'
_diffrn_ambient_temperature 299(2)
_diffrn_measured_fraction_theta_full 0.993
_diffrn_measured_fraction_theta_max 0.993
_diffrn_measurement_device_type 'D8 VENTURE PHOTON II'
_diffrn_measurement_method 'phi and omega scans'
_diffrn_radiation_type MoK\a
_diffrn_radiation_wavelength 0.71073
_diffrn_reflns_av_R_equivalents 0.0494
_diffrn_reflns_av_unetI/netI 0.0588
_diffrn_reflns_Laue_measured_fraction_full 0.993
_diffrn_reflns_Laue_measured_fraction_max 0.993
_diffrn_reflns_limit_h_max 8
_diffrn_reflns_limit_h_min -8
_diffrn_reflns_limit_k_max 12
_diffrn_reflns_limit_k_min -12
_diffrn_reflns_limit_l_max 23
_diffrn_reflns_limit_l_min -22
_diffrn_reflns_number 13742
_diffrn_reflns_point_group_measured_fraction_full 0.993
_diffrn_reflns_point_group_measured_fraction_max 0.993
_diffrn_reflns_theta_full 25.001
_diffrn_reflns_theta_max 25.001
_diffrn_reflns_theta_min 2.566
_diffrn_source 'fine-focus sealed tube'
_exptl_absorpt_coefficient_mu 0.072
_exptl_absorpt_correction_T_max 0.993
_exptl_absorpt_correction_T_min 0.991
_exptl_absorpt_correction_type multi-scan
_exptl_crystal_colour orange
_exptl_crystal_density_diffrn 1.213
_exptl_crystal_description sheet
_exptl_crystal_F_000 528
_exptl_crystal_recrystallization_method 'Re-crystallisation from solvent'
_exptl_crystal_size_max 0.120
_exptl_crystal_size_mid 0.110
_exptl_crystal_size_min 0.100
_refine_diff_density_max 0.232
_refine_diff_density_min -0.168
_refine_diff_density_rms 0.036
_refine_ls_extinction_coef 0.019(3)
_refine_ls_extinction_expression Fc^*^=kFc[1+0.001xFc^2^\l^3^/sin(2\q)]^-1/4^
_refine_ls_extinction_method 'SHELXL-2014/7 (Sheldrick 2014'
_refine_ls_goodness_of_fit_ref 1.009
_refine_ls_hydrogen_treatment constr
_refine_ls_matrix_type full
_refine_ls_number_parameters 354
_refine_ls_number_reflns 4807
_refine_ls_number_restraints 0
_refine_ls_restrained_S_all 1.009
_refine_ls_R_factor_all 0.1180
_refine_ls_R_factor_gt 0.0515
_refine_ls_shift/su_max 0.000
_refine_ls_shift/su_mean 0.000
_refine_ls_structure_factor_coef Fsqd
_refine_ls_weighting_details 'w=1/[\s^2^(Fo^2^)+(0.0691P)^2^+0.0867P] where P=(Fo^2^+2Fc^2^)/3'
_refine_ls_weighting_scheme calc
_refine_ls_wR_factor_gt 0.1222
_refine_ls_wR_factor_ref 0.1601
_reflns_Friedel_coverage 0.000
_reflns_number_gt 2586
_reflns_number_total 4807
_reflns_threshold_expression 'I > 2\s(I)'
_cod_data_source_file d0ra00118j2.cif
_cod_data_source_block lzh_190904_02_0m
_cod_depositor_comments 'Adding full bibliography for 7241010--7241011.cif.'
_cod_database_code 7241011
_shelx_shelxl_version_number 2014/7
_shelx_space_group_comment
;
The symmetry employed for this shelxl refinement is uniquely defined
by the following loop, which should always be used as a source of
symmetry information in preference to the above space-group names.
They are only intended as comments.
;
_shelx_estimated_absorpt_t_min 0.991
_shelx_estimated_absorpt_t_max 0.993

loop_
_space_group_symop_operation_xyz
'x, y, z'
'-x, -y, -z'

loop_
_atom_site_label
_atom_site_type_symbol
_atom_site_fract_x
_atom_site_fract_y
_atom_site_fract_z
_atom_site_U_iso_or_equiv
_atom_site_adp_type
_atom_site_occupancy
_atom_site_site_symmetry_order
_atom_site_calc_flag
_atom_site_refinement_flags_posn
_atom_site_refinement_flags_adp
_atom_site_refinement_flags_occupancy
_atom_site_disorder_assembly
_atom_site_disorder_group
C1 C -0.0007(4) 0.5069(3) 0.26287(14) 0.0705(8) Uani 1 1 d . . . . .
H1 H -0.0664 0.5755 0.2840 0.085 Uiso 1 1 calc R U . . .
C2 C -0.0598(6) 0.3909(4) 0.27511(18) 0.0950(11) Uani 1 1 d . . . . .
H2 H -0.1654 0.3819 0.3036 0.114 Uiso 1 1 calc R U . . .
C3 C 0.0391(7) 0.2887(4) 0.2447(2) 0.1031(12) Uani 1 1 d . . . . .
H3 H -0.0005 0.2105 0.2525 0.124 Uiso 1 1 calc R U . . .
C4 C 0.1948(6) 0.3015(3) 0.20329(19) 0.0964(11) Uani 1 1 d . . . . .
H4 H 0.2623 0.2317 0.1832 0.116 Uiso 1 1 calc R U . . .
C5 C 0.2520(5) 0.4182(3) 0.19119(15) 0.0753(8) Uani 1 1 d . . . . .
H5 H 0.3588 0.4259 0.1631 0.090 Uiso 1 1 calc R U . . .
C6 C 0.1545(4) 0.5234(3) 0.21981(13) 0.0575(7) Uani 1 1 d . . . . .
C7 C 0.2212(4) 0.6483(2) 0.20945(13) 0.0556(7) Uani 1 1 d . . . . .
C8 C 0.2703(4) 0.7155(2) 0.14646(13) 0.0590(7) Uani 1 1 d . . . . .
C9 C 0.2306(4) 0.6908(3) 0.07759(14) 0.0638(7) Uani 1 1 d . . . . .
C10 C 0.0492(5) 0.6837(3) 0.05982(17) 0.0878(10) Uani 1 1 d . . . . .
H10 H -0.0517 0.6921 0.0916 0.105 Uiso 1 1 calc R U . . .
C11 C 0.0177(7) 0.6641(4) -0.0049(2) 0.1161(14) Uani 1 1 d . . . . .
H11 H -0.1041 0.6587 -0.0163 0.139 Uiso 1 1 calc R U . . .
C12 C 0.1652(9) 0.6525(4) -0.0525(2) 0.1217(16) Uani 1 1 d . . . . .
H12 H 0.1435 0.6396 -0.0961 0.146 Uiso 1 1 calc R U . . .
C13 C 0.3419(8) 0.6598(4) -0.0355(2) 0.1117(14) Uani 1 1 d . . . . .
H13 H 0.4423 0.6512 -0.0675 0.134 Uiso 1 1 calc R U . . .
C14 C 0.3750(5) 0.6799(3) 0.02856(16) 0.0861(10) Uani 1 1 d . . . . .
H14 H 0.4970 0.6862 0.0390 0.103 Uiso 1 1 calc R U . . .
C15 C 0.3810(4) 0.8169(3) 0.14008(13) 0.0593(7) Uani 1 1 d . . . . .
C16 C 0.3200(5) 0.9453(3) 0.09313(15) 0.0811(9) Uani 1 1 d . . . . .
H16 H 0.2036 0.9720 0.0666 0.097 Uiso 1 1 calc R U . . .
C17 C 0.4326(6) 1.0337(3) 0.08574(19) 0.0967(11) Uani 1 1 d . . . . .
H17 H 0.3903 1.1200 0.0545 0.116 Uiso 1 1 calc R U . . .
C18 C 0.6040(6) 0.9959(4) 0.1236(2) 0.0966(11) Uani 1 1 d . . . . .
H18 H 0.6779 1.0564 0.1183 0.116 Uiso 1 1 calc R U . . .
C19 C 0.6678(5) 0.8687(4) 0.16940(18) 0.0883(10) Uani 1 1 d . . . . .
H19 H 0.7856 0.8420 0.1950 0.106 Uiso 1 1 calc R U . . .
C20 C 0.5563(4) 0.7809(3) 0.17721(16) 0.0719(8) Uani 1 1 d . . . . .
H20 H 0.6002 0.6947 0.2085 0.086 Uiso 1 1 calc R U . . .
C21 C 0.2332(3) 0.6922(2) 0.27481(12) 0.0514(6) Uani 1 1 d . . . . .
C22 C 0.1583(3) 0.8274(2) 0.27685(13) 0.0546(6) Uani 1 1 d . . . . .
H22 H 0.1017 0.8933 0.2359 0.065 Uiso 1 1 calc R U . . .
C23 C 0.1657(3) 0.8665(2) 0.33799(13) 0.0546(6) Uani 1 1 d . . . . .
H23 H 0.1144 0.9576 0.3380 0.066 Uiso 1 1 calc R U . . .
C24 C 0.2499(3) 0.7693(2) 0.39940(12) 0.0488(6) Uani 1 1 d . . . . .
C25 C 0.3215(4) 0.6347(2) 0.39810(13) 0.0566(7) Uani 1 1 d . . . . .
H25 H 0.3768 0.5687 0.4392 0.068 Uiso 1 1 calc R U . . .
C26 C 0.3125(4) 0.5964(2) 0.33719(13) 0.0575(7) Uani 1 1 d . . . . .
H26 H 0.3603 0.5048 0.3378 0.069 Uiso 1 1 calc R U . . .
C27 C 0.2493(3) 0.9212(3) 0.47072(13) 0.0528(6) Uani 1 1 d . . . . .
H27 H 0.2156 0.9948 0.4308 0.063 Uiso 1 1 calc R U . . .
C28 C 0.2784(3) 0.9459(2) 0.53606(12) 0.0493(6) Uani 1 1 d . . . . .
C29 C 0.2578(3) 1.0813(2) 0.54228(14) 0.0521(6) Uani 1 1 d . . . . .
C30 C 0.1916(4) 1.1996(3) 0.48642(15) 0.0642(7) Uani 1 1 d . . . . .
H30 H 0.1584 1.1921 0.4428 0.077 Uiso 1 1 calc R U . . .
C31 C 0.1751(4) 1.3255(3) 0.49504(19) 0.0783(9) Uani 1 1 d . . . . .
H31 H 0.1319 1.4021 0.4571 0.094 Uiso 1 1 calc R U . . .
C32 C 0.2217(4) 1.3411(3) 0.5594(2) 0.0829(9) Uani 1 1 d . . . . .
H32 H 0.2085 1.4274 0.5647 0.100 Uiso 1 1 calc R U . . .
C33 C 0.2867(4) 1.2291(3) 0.61450(18) 0.0745(8) Uani 1 1 d . . . . .
H33 H 0.3190 1.2393 0.6576 0.089 Uiso 1 1 calc R U . . .
C34 C 0.3059(4) 1.0986(3) 0.60754(14) 0.0595(7) Uani 1 1 d . . . . .
C35 C 0.3749(4) 0.9804(3) 0.66498(15) 0.0735(8) Uani 1 1 d . . . . .
H35 H 0.4096 0.9910 0.7077 0.088 Uiso 1 1 calc R U . . .
C36 C 0.3918(4) 0.8541(3) 0.65995(15) 0.0752(8) Uani 1 1 d . . . . .
H36 H 0.4366 0.7798 0.6989 0.090 Uiso 1 1 calc R U . . .
C37 C 0.3419(4) 0.8333(3) 0.59573(14) 0.0586(7) Uani 1 1 d . . . . .
N1 N 0.2677(3) 0.7999(2) 0.46411(10) 0.0532(5) Uani 1 1 d . . . . .
O1 O 0.3613(3) 0.70848(19) 0.59429(9) 0.0758(6) Uani 1 1 d . . . . .
H1A H 0.3383 0.7073 0.5540 0.114 Uiso 1 1 calc R U . . .

loop_
_atom_site_aniso_label
_atom_site_aniso_U_11
_atom_site_aniso_U_22
_atom_site_aniso_U_33
_atom_site_aniso_U_23
_atom_site_aniso_U_13
_atom_site_aniso_U_12
C1 0.077(2) 0.0741(19) 0.0650(18) -0.0146(15) 0.0061(16) -0.0328(16)
C2 0.111(3) 0.103(3) 0.082(2) -0.006(2) 0.001(2) -0.065(2)
C3 0.150(4) 0.075(2) 0.091(3) -0.001(2) -0.028(3) -0.057(3)
C4 0.138(3) 0.071(2) 0.084(3) -0.0253(18) -0.024(2) -0.027(2)
C5 0.095(2) 0.0646(19) 0.0650(19) -0.0212(15) -0.0014(16) -0.0166(17)
C6 0.0658(18) 0.0555(16) 0.0510(15) -0.0133(13) -0.0027(13) -0.0175(14)
C7 0.0527(16) 0.0584(16) 0.0543(16) -0.0138(13) 0.0034(12) -0.0154(12)
C8 0.0606(17) 0.0589(16) 0.0547(17) -0.0145(13) 0.0036(13) -0.0144(13)
C9 0.079(2) 0.0607(17) 0.0482(16) -0.0121(13) 0.0008(15) -0.0170(14)
C10 0.084(2) 0.102(2) 0.073(2) -0.0282(18) -0.0149(18) -0.0123(19)
C11 0.139(4) 0.113(3) 0.089(3) -0.031(2) -0.049(3) -0.014(3)
C12 0.205(6) 0.095(3) 0.059(2) -0.023(2) -0.021(3) -0.029(3)
C13 0.189(5) 0.095(3) 0.064(2) -0.031(2) 0.033(3) -0.055(3)
C14 0.120(3) 0.089(2) 0.062(2) -0.0289(17) 0.023(2) -0.046(2)
C15 0.0704(19) 0.0561(16) 0.0494(16) -0.0135(13) 0.0095(14) -0.0174(14)
C16 0.100(2) 0.072(2) 0.0672(19) -0.0112(16) 0.0000(17) -0.0246(18)
C17 0.125(3) 0.068(2) 0.097(3) -0.0093(18) 0.012(2) -0.041(2)
C18 0.108(3) 0.090(3) 0.109(3) -0.034(2) 0.030(2) -0.051(2)
C19 0.078(2) 0.095(3) 0.102(3) -0.030(2) 0.0151(19) -0.039(2)
C20 0.068(2) 0.0730(19) 0.075(2) -0.0171(15) 0.0109(16) -0.0253(16)
C21 0.0533(15) 0.0556(16) 0.0469(15) -0.0147(12) 0.0037(12) -0.0174(12)
C22 0.0559(16) 0.0535(16) 0.0494(15) -0.0084(12) 0.0007(12) -0.0134(12)
C23 0.0572(16) 0.0508(15) 0.0541(16) -0.0149(13) 0.0009(13) -0.0123(12)
C24 0.0468(14) 0.0558(16) 0.0457(15) -0.0126(12) 0.0048(11) -0.0190(12)
C25 0.0681(17) 0.0478(16) 0.0509(16) -0.0051(12) -0.0041(13) -0.0188(13)
C26 0.0670(17) 0.0491(15) 0.0565(17) -0.0144(13) -0.0007(13) -0.0165(13)
C27 0.0454(15) 0.0610(17) 0.0516(16) -0.0118(12) 0.0056(12) -0.0189(12)
C28 0.0435(14) 0.0598(16) 0.0469(15) -0.0160(12) 0.0078(11) -0.0177(12)
C29 0.0381(14) 0.0591(16) 0.0623(17) -0.0205(13) 0.0130(12) -0.0169(12)
C30 0.0598(17) 0.0612(18) 0.0726(19) -0.0167(14) 0.0099(14) -0.0215(14)
C31 0.071(2) 0.063(2) 0.100(3) -0.0162(17) 0.0077(18) -0.0223(15)
C32 0.068(2) 0.077(2) 0.119(3) -0.047(2) 0.020(2) -0.0275(18)
C33 0.0645(19) 0.085(2) 0.091(2) -0.047(2) 0.0169(17) -0.0293(17)
C34 0.0476(16) 0.075(2) 0.0653(19) -0.0323(16) 0.0125(13) -0.0219(14)
C35 0.073(2) 0.093(2) 0.0602(19) -0.0323(17) 0.0007(15) -0.0222(17)
C36 0.086(2) 0.080(2) 0.0547(18) -0.0174(15) -0.0059(15) -0.0178(17)
C37 0.0576(17) 0.0608(18) 0.0587(18) -0.0199(14) 0.0046(13) -0.0163(13)
N1 0.0537(13) 0.0599(14) 0.0519(13) -0.0209(10) 0.0052(10) -0.0205(10)
O1 0.0991(16) 0.0659(13) 0.0570(12) -0.0099(9) -0.0038(11) -0.0209(11)

loop_
_atom_type_symbol
_atom_type_description
_atom_type_scat_dispersion_real
_atom_type_scat_dispersion_imag
_atom_type_scat_source
C C 0.0033 0.0016 'International Tables Vol C Tables 4.2.6.8 and 6.1.1.4'
H H 0.0000 0.0000 'International Tables Vol C Tables 4.2.6.8 and 6.1.1.4'
N N 0.0061 0.0033 'International Tables Vol C Tables 4.2.6.8 and 6.1.1.4'
O O 0.0106 0.0060 'International Tables Vol C Tables 4.2.6.8 and 6.1.1.4'

loop_
_geom_angle_atom_site_label_1
_geom_angle_atom_site_label_2
_geom_angle_atom_site_label_3
_geom_angle
_geom_angle_site_symmetry_1
_geom_angle_site_symmetry_3
_geom_angle_publ_flag
C2 C1 C6 121.4(3) . . ?
C2 C1 H1 119.3 . . ?
C6 C1 H1 119.3 . . ?
C3 C2 C1 119.3(3) . . ?
C3 C2 H2 120.3 . . ?
C1 C2 H2 120.3 . . ?
C4 C3 C2 120.3(3) . . ?
C4 C3 H3 119.8 . . ?
C2 C3 H3 119.8 . . ?
C3 C4 C5 119.8(3) . . ?
C3 C4 H4 120.1 . . ?
C5 C4 H4 120.1 . . ?
C6 C5 C4 121.4(3) . . ?
C6 C5 H5 119.3 . . ?
C4 C5 H5 119.3 . . ?
C5 C6 C1 117.7(3) . . ?
C5 C6 C7 121.7(3) . . ?
C1 C6 C7 120.4(2) . . ?
C8 C7 C21 121.6(2) . . ?
C8 C7 C6 123.1(2) . . ?
C21 C7 C6 115.4(2) . . ?
C7 C8 C15 121.8(2) . . ?
C7 C8 C9 123.9(2) . . ?
C15 C8 C9 114.3(2) . . ?
C14 C9 C10 118.0(3) . . ?
C14 C9 C8 119.8(3) . . ?
C10 C9 C8 122.2(3) . . ?
C11 C10 C9 120.3(4) . . ?
C11 C10 H10 119.9 . . ?
C9 C10 H10 119.9 . . ?
C12 C11 C10 120.4(4) . . ?
C12 C11 H11 119.8 . . ?
C10 C11 H11 119.8 . . ?
C13 C12 C11 119.5(4) . . ?
C13 C12 H12 120.2 . . ?
C11 C12 H12 120.2 . . ?
C12 C13 C14 120.7(4) . . ?
C12 C13 H13 119.6 . . ?
C14 C13 H13 119.6 . . ?
C13 C14 C9 121.1(4) . . ?
C13 C14 H14 119.4 . . ?
C9 C14 H14 119.4 . . ?
C20 C15 C16 118.0(3) . . ?
C20 C15 C8 120.3(2) . . ?
C16 C15 C8 121.6(3) . . ?
C17 C16 C15 119.9(3) . . ?
C17 C16 H16 120.0 . . ?
C15 C16 H16 120.0 . . ?
C18 C17 C16 120.9(3) . . ?
C18 C17 H17 119.6 . . ?
C16 C17 H17 119.6 . . ?
C17 C18 C19 119.9(3) . . ?
C17 C18 H18 120.0 . . ?
C19 C18 H18 120.0 . . ?
C18 C19 C20 119.4(3) . . ?
C18 C19 H19 120.3 . . ?
C20 C19 H19 120.3 . . ?
C19 C20 C15 121.9(3) . . ?
C19 C20 H20 119.1 . . ?
C15 C20 H20 119.1 . . ?
C26 C21 C22 117.5(2) . . ?
C26 C21 C7 120.2(2) . . ?
C22 C21 C7 122.2(2) . . ?
C23 C22 C21 121.8(2) . . ?
C23 C22 H22 119.1 . . ?
C21 C22 H22 119.1 . . ?
C22 C23 C24 119.7(2) . . ?
C22 C23 H23 120.2 . . ?
C24 C23 H23 120.2 . . ?
C25 C24 C23 118.9(2) . . ?
C25 C24 N1 117.4(2) . . ?
C23 C24 N1 123.7(2) . . ?
C26 C25 C24 121.1(2) . . ?
C26 C25 H25 119.4 . . ?
C24 C25 H25 119.4 . . ?
C25 C26 C21 121.0(2) . . ?
C25 C26 H26 119.5 . . ?
C21 C26 H26 119.5 . . ?
N1 C27 C28 122.7(2) . . ?
N1 C27 H27 118.6 . . ?
C28 C27 H27 118.6 . . ?
C37 C28 C27 118.6(2) . . ?
C37 C28 C29 119.4(2) . . ?
C27 C28 C29 121.9(2) . . ?
C30 C29 C34 117.1(2) . . ?
C30 C29 C28 123.5(2) . . ?
C34 C29 C28 119.4(2) . . ?
C31 C30 C29 121.2(3) . . ?
C31 C30 H30 119.4 . . ?
C29 C30 H30 119.4 . . ?
C30 C31 C32 121.2(3) . . ?
C30 C31 H31 119.4 . . ?
C32 C31 H31 119.4 . . ?
C33 C32 C31 119.3(3) . . ?
C33 C32 H32 120.3 . . ?
C31 C32 H32 120.3 . . ?
C32 C33 C34 121.1(3) . . ?
C32 C33 H33 119.5 . . ?
C34 C33 H33 119.5 . . ?
C33 C34 C29 120.2(3) . . ?
C33 C34 C35 121.5(3) . . ?
C29 C34 C35 118.3(2) . . ?
C36 C35 C34 122.6(3) . . ?
C36 C35 H35 118.7 . . ?
C34 C35 H35 118.7 . . ?
C35 C36 C37 120.5(3) . . ?
C35 C36 H36 119.7 . . ?
C37 C36 H36 119.7 . . ?
O1 C37 C28 122.8(2) . . ?
O1 C37 C36 117.6(3) . . ?
C28 C37 C36 119.7(2) . . ?
C27 N1 C24 124.8(2) . . ?
C37 O1 H1A 109.5 . . ?

loop_
_geom_bond_atom_site_label_1
_geom_bond_atom_site_label_2
_geom_bond_distance
_geom_bond_site_symmetry_2
_geom_bond_publ_flag
C1 C2 1.380(4) . ?
C1 C6 1.385(4) . ?
C1 H1 0.9300 . ?
C2 C3 1.374(5) . ?
C2 H2 0.9300 . ?
C3 C4 1.364(5) . ?
C3 H3 0.9300 . ?
C4 C5 1.380(4) . ?
C4 H4 0.9300 . ?
C5 C6 1.375(4) . ?
C5 H5 0.9300 . ?
C6 C7 1.503(3) . ?
C7 C8 1.341(3) . ?
C7 C21 1.493(3) . ?
C8 C15 1.495(3) . ?
C8 C9 1.500(3) . ?
C9 C14 1.377(4) . ?
C9 C10 1.387(4) . ?
C10 C11 1.381(4) . ?
C10 H10 0.9300 . ?
C11 C12 1.374(6) . ?
C11 H11 0.9300 . ?
C12 C13 1.350(5) . ?
C12 H12 0.9300 . ?
C13 C14 1.374(5) . ?
C13 H13 0.9300 . ?
C14 H14 0.9300 . ?
C15 C20 1.378(4) . ?
C15 C16 1.386(4) . ?
C16 C17 1.385(4) . ?
C16 H16 0.9300 . ?
C17 C18 1.360(5) . ?
C17 H17 0.9300 . ?
C18 C19 1.369(4) . ?
C18 H18 0.9300 . ?
C19 C20 1.373(4) . ?
C19 H19 0.9300 . ?
C20 H20 0.9300 . ?
C21 C26 1.385(3) . ?
C21 C22 1.390(3) . ?
C22 C23 1.380(3) . ?
C22 H22 0.9300 . ?
C23 C24 1.386(3) . ?
C23 H23 0.9300 . ?
C24 C25 1.379(3) . ?
C24 N1 1.414(3) . ?
C25 C26 1.373(3) . ?
C25 H25 0.9300 . ?
C26 H26 0.9300 . ?
C27 N1 1.300(3) . ?
C27 C28 1.413(3) . ?
C27 H27 0.9300 . ?
C28 C37 1.412(3) . ?
C28 C29 1.444(3) . ?
C29 C30 1.404(3) . ?
C29 C34 1.415(3) . ?
C30 C31 1.366(4) . ?
C30 H30 0.9300 . ?
C31 C32 1.385(4) . ?
C31 H31 0.9300 . ?
C32 C33 1.357(4) . ?
C32 H32 0.9300 . ?
C33 C34 1.398(4) . ?
C33 H33 0.9300 . ?
C34 C35 1.424(4) . ?
C35 C36 1.344(4) . ?
C35 H35 0.9300 . ?
C36 C37 1.417(4) . ?
C36 H36 0.9300 . ?
C37 O1 1.303(3) . ?
O1 H1A 0.8200 . ?
